data_4112277
loop_
_publ_author_name
'Tyler A. Sullens'
'Rebecca A. Jensen'
'Tatiana Y. Shvareva'
'Thomas E. Albrecht-Schmitt'

_publ_section_title
;
 Cation-Cation Interactions between Uranyl Cations in a Polar
 Open-Framework Uranyl Periodate
;
_journal_name_full 'Journal of the American Chemical Society'
_journal_page_first 2676
_journal_page_last 2677
_journal_paper_doi 10.1021/ja031695h
_journal_volume 126
_journal_year 2004
_chemical_formula_moiety 'Cs(UO2)3(HIO6)(H2O)(OH)(O) 1.5H2O'
_chemical_formula_sum 'Cs I O15.5 U3'
_chemical_formula_weight 1221.90
_chemical_name_common 'cesium uranyl(VI) periodate'
_chemical_name_systematic
; 
 ? 
;
_space_group_IT_number 9
_symmetry_cell_setting monoclinic
_symmetry_space_group_name_Hall 'C -2yc'
_symmetry_space_group_name_H-M 'C 1 c 1'
_atom_sites_solution_hydrogens geom
_atom_sites_solution_primary direct
_atom_sites_solution_secondary difmap
_audit_creation_method SHELXL-97
_cell_angle_alpha 90.00
_cell_angle_beta 102.6040(10)
_cell_angle_gamma 90.00
_cell_formula_units_Z 4
_cell_length_a 13.0960(9)
_cell_length_b 10.0714(7)
_cell_length_c 11.0398(8)
_cell_measurement_reflns_used all
_cell_measurement_temperature 193(2)
_cell_measurement_theta_max 28.27
_cell_measurement_theta_min 2.57
_cell_volume 1421.01(17)
_computing_cell_refinement 'SMART, SAINT'
_computing_data_collection SMART
_computing_data_reduction SAINT
_computing_molecular_graphics 'SHELXP-97 (Sheldrick, 1997)'
_computing_publication_material 'SHELXCIF-97 (Scheldrick, 1997)'
_computing_structure_refinement 'SHELXL-97 (Sheldrick, 1997)'
_computing_structure_solution 'SHELXS-97 (Sheldrick, 1990)'
_diffrn_ambient_temperature 193(2)
_diffrn_measured_fraction_theta_full 0.996
_diffrn_measured_fraction_theta_max 0.996
_diffrn_measurement_device_type 'Bruker APEX'
_diffrn_measurement_method '0.3 wide w/ exposures'
_diffrn_radiation_monochromator graphite
_diffrn_radiation_source 'fine-focus sealed tube'
_diffrn_radiation_type MoK\a
_diffrn_radiation_wavelength 0.71073
_diffrn_reflns_av_R_equivalents 0.0327
_diffrn_reflns_av_sigmaI/netI 0.0689
_diffrn_reflns_limit_h_max 17
_diffrn_reflns_limit_h_min -17
_diffrn_reflns_limit_k_max 13
_diffrn_reflns_limit_k_min -13
_diffrn_reflns_limit_l_max 14
_diffrn_reflns_limit_l_min -14
_diffrn_reflns_number 7026
_diffrn_reflns_theta_full 28.27
_diffrn_reflns_theta_max 28.27
_diffrn_reflns_theta_min 2.57
_diffrn_standards_interval_count na
_diffrn_standards_interval_time na
_diffrn_standards_number na
_exptl_absorpt_coefficient_mu 38.878
_exptl_absorpt_correction_T_max '0.752817 ratio of min/max'
_exptl_absorpt_correction_T_min '0.752817 ratio of min/max'
_exptl_absorpt_correction_type 'analytical and multiscan(SADABS)'
_exptl_crystal_colour yellow
_exptl_crystal_density_diffrn 5.711
_exptl_crystal_density_meas ?
_exptl_crystal_description prism
_exptl_crystal_F_000 2032
_exptl_crystal_size_max 0.070
_exptl_crystal_size_mid 0.052
_exptl_crystal_size_min 0.048
_refine_diff_density_max 1.376
_refine_diff_density_min -1.078
_refine_diff_density_rms 0.252
_refine_ls_abs_structure_details 'Flack H D (1983), Acta Cryst. A39, 876-881'
_refine_ls_abs_structure_Flack 0.028(5)
_refine_ls_extinction_coef 0.000000(11)
_refine_ls_extinction_expression Fc^*^=kFc[1+0.001xFc^2^\l^3^/sin(2\q)]^-1/4^
_refine_ls_extinction_method SHELXL
_refine_ls_goodness_of_fit_ref 0.705
_refine_ls_hydrogen_treatment mixed
_refine_ls_matrix_type full
_refine_ls_number_parameters 181
_refine_ls_number_reflns 3447
_refine_ls_number_restraints 2
_refine_ls_restrained_S_all 0.705
_refine_ls_R_factor_all 0.0261
_refine_ls_R_factor_gt 0.0239
_refine_ls_shift/su_max 0.003
_refine_ls_shift/su_mean 0.000
_refine_ls_structure_factor_coef Fsqd
_refine_ls_weighting_details 'calc w=1/[\s^2^(Fo^2^)+(0.0000P)^2^+0.0000P] where P=(Fo^2^+2Fc^2^)/3'
_refine_ls_weighting_scheme calc
_refine_ls_wR_factor_gt 0.0472
_refine_ls_wR_factor_ref 0.0478
_reflns_number_gt 3218
_reflns_number_total 3447
_reflns_threshold_expression >2sigma(I)
_cod_data_source_file ja031695hsi20040203_035201.cif
_cod_data_source_block face
_cod_depositor_comments
;
The following automatic conversions were performed:

'_exptl_crystal_density_meas' value 'nm' was changed to '?' - the
value is perceived as not measured.

Automatic conversion script
Id: cif_fix_values 3008 2015-01-20 13:52:24Z robertas 
;
_cod_original_formula_sum 'Cs I O15.50 U3'
_cod_database_code 4112277

loop_
_symmetry_equiv_pos_as_xyz
'x, y, z'
'x, -y, z+1/2'
'x+1/2, y+1/2, z'
'x+1/2, -y+1/2, z+1/2'

loop_
_atom_site_label
_atom_site_type_symbol
_atom_site_fract_x
_atom_site_fract_y
_atom_site_fract_z
_atom_site_U_iso_or_equiv
_atom_site_adp_type
_atom_site_occupancy
_atom_site_symmetry_multiplicity
_atom_site_calc_flag
_atom_site_refinement_flags
U1 U 0.17720(3) -0.36938(4) -0.18082(3) 0.01011(9) Uani 1 1 d .
U2 U 0.26595(3) -0.13134(4) 0.09972(3) 0.01058(9) Uani 1 1 d .
U3 U 0.02878(3) -0.34265(4) 0.07958(3) 0.01030(9) Uani 1 1 d .
I1 I 0.41701(5) -0.09085(7) -0.12730(6) 0.00924(13) Uani 1 1 d .
Cs1 Cs -0.00749(6) -0.01413(7) -0.18513(7) 0.02286(17) Uani 1 1 d .
O1 O 0.3294(6) 0.0349(7) -0.2134(7) 0.0187(17) Uani 1 1 d .
O2 O 0.5101(6) -0.2273(7) -0.0455(7) 0.0194(18) Uani 1 1 d .
O3 O 0.4343(6) -0.1710(7) -0.2709(6) 0.0110(14) Uiso 1 1 d .
O4 O 0.5311(6) 0.0282(7) -0.1109(7) 0.0148(16) Uani 1 1 d .
O5 O 0.4086(5) -0.0218(7) 0.0297(6) 0.0097(15) Uiso 1 1 d .
O6 O 0.3044(6) -0.1988(7) -0.1115(6) 0.0154(17) Uani 1 1 d .
O7 O 0.0921(6) -0.2592(7) -0.2818(7) 0.0186(18) Uani 1 1 d .
O8 O 0.2643(6) -0.4841(8) -0.0908(7) 0.0220(18) Uani 1 1 d .
O9 O 0.1889(6) 0.0091(7) 0.0398(7) 0.0174(17) Uani 1 1 d .
O10 O 0.3422(6) -0.2721(8) 0.1589(7) 0.0201(18) Uani 1 1 d .
O11 O -0.0615(6) -0.2209(8) 0.0006(8) 0.0224(19) Uani 1 1 d .
O12 O 0.2886(6) -0.3658(8) -0.3354(7) 0.0212(18) Uani 1 1 d .
O13 O 0.1322(6) -0.1894(8) 0.2040(7) 0.0175(17) Uani 1 1 d .
O14 O 0.1435(6) -0.2666(8) -0.0195(7) 0.0154(16) Uani 1 1 d .
O15 O 0.1193(5) -0.5344(7) -0.3346(6) 0.0134(16) Uani 1 1 d .
O16 O 0.2226(18) -0.251(2) -0.564(2) 0.050(6) Uani 0.50 1 d P

loop_
_atom_site_aniso_label
_atom_site_aniso_U_11
_atom_site_aniso_U_22
_atom_site_aniso_U_33
_atom_site_aniso_U_23
_atom_site_aniso_U_13
_atom_site_aniso_U_12
U1 0.00775(19) 0.0127(2) 0.01016(17) -0.00150(16) 0.00264(14) -0.00117(15)
U2 0.0078(2) 0.0136(2) 0.01081(18) -0.00050(16) 0.00303(15) -0.00171(16)
U3 0.00848(19) 0.01251(18) 0.01057(18) 0.00044(16) 0.00355(14) -0.00038(16)
I1 0.0076(3) 0.0121(3) 0.0086(3) -0.0008(2) 0.0029(2) -0.0014(3)
Cs1 0.0200(4) 0.0203(4) 0.0278(4) 0.0011(3) 0.0043(3) 0.0005(3)
O1 0.015(4) 0.015(4) 0.023(4) 0.005(3) -0.002(3) 0.005(3)
O2 0.025(5) 0.017(4) 0.015(4) 0.000(3) 0.003(4) 0.004(3)
O4 0.010(4) 0.018(4) 0.019(4) -0.007(3) 0.008(3) -0.012(3)
O6 0.019(4) 0.020(4) 0.011(4) -0.011(3) 0.012(3) -0.014(3)
O7 0.020(4) 0.009(4) 0.025(5) 0.007(3) 0.001(4) 0.004(3)
O8 0.014(4) 0.025(5) 0.026(4) -0.007(4) 0.001(3) 0.006(3)
O9 0.008(4) 0.015(4) 0.028(4) 0.004(3) 0.000(3) 0.006(3)
O10 0.024(4) 0.021(4) 0.015(4) 0.001(3) 0.003(3) 0.006(3)
O11 0.013(4) 0.028(5) 0.028(5) 0.011(4) 0.009(4) 0.006(3)
O12 0.018(4) 0.030(5) 0.021(4) -0.007(3) 0.017(3) -0.007(4)
O13 0.012(4) 0.024(4) 0.018(4) 0.000(3) 0.006(3) -0.006(3)
O14 0.010(4) 0.019(4) 0.017(4) 0.001(3) 0.001(3) -0.004(3)
O15 0.006(4) 0.020(4) 0.013(4) -0.007(3) 0.002(3) -0.009(3)
O16 0.026(10) 0.065(14) 0.049(14) 0.001(11) -0.012(10) 0.015(10)

loop_
_atom_type_symbol
_atom_type_description
_atom_type_scat_dispersion_real
_atom_type_scat_dispersion_imag
_atom_type_scat_source
O O 0.0106 0.0060 'International Tables Vol C Tables 4.2.6.8 and 6.1.1.4'
I I -0.4742 1.8119 'International Tables Vol C Tables 4.2.6.8 and 6.1.1.4'
Cs Cs -0.3680 2.1192 'International Tables Vol C Tables 4.2.6.8 and 6.1.1.4'
U U -9.6767 9.6646 'International Tables Vol C Tables 4.2.6.8 and 6.1.1.4'

loop_
_geom_angle_atom_site_label_1
_geom_angle_atom_site_label_2
_geom_angle_atom_site_label_3
_geom_angle
_geom_angle_site_symmetry_1
_geom_angle_site_symmetry_3
O8 U1 O7 175.6(4) . .
O8 U1 O14 94.1(3) . .
O7 U1 O14 90.3(3) . .
O8 U1 O15 90.6(3) . .
O7 U1 O15 86.0(3) . .
O14 U1 O15 145.3(3) . .
O8 U1 O6 88.3(3) . .
O7 U1 O6 92.8(3) . .
O14 U1 O6 69.6(2) . .
O15 U1 O6 145.0(2) . .
O8 U1 O4 90.0(3) . 3_445
O7 U1 O4 92.0(3) . 3_445
O14 U1 O4 68.4(3) . 3_445
O15 U1 O4 77.3(2) . 3_445
O6 U1 O4 137.6(2) . 3_445
O8 U1 O12 89.5(3) . .
O7 U1 O12 86.6(3) . .
O14 U1 O12 144.0(3) . .
O15 U1 O12 70.3(2) . .
O6 U1 O12 74.7(2) . .
O4 U1 O12 147.6(2) 3_445 .
O8 U1 U3 89.7(3) . .
O7 U1 U3 94.4(3) . .
O14 U1 U3 29.10(19) . .
O15 U1 U3 116.85(17) . .
O6 U1 U3 98.13(15) . .
O4 U1 U3 39.53(17) 3_445 .
O12 U1 U3 172.85(18) . .
O8 U1 U2 84.9(2) . .
O7 U1 U2 98.7(3) . .
O14 U1 U2 30.44(19) . .
O15 U1 U2 173.05(17) . .
O6 U1 U2 40.39(15) . .
O4 U1 U2 97.32(17) 3_445 .
O12 U1 U2 114.91(18) . .
U3 U1 U2 57.938(10) . .
O8 U1 Cs1 147.1(2) . .
O7 U1 Cs1 37.2(3) . .
O14 U1 Cs1 53.41(19) . .
O15 U1 Cs1 118.75(18) . .
O6 U1 Cs1 76.01(19) . .
O4 U1 Cs1 82.99(18) 3_445 .
O12 U1 Cs1 113.19(19) . .
U3 U1 Cs1 64.727(13) . .
U2 U1 Cs1 64.327(13) . .
O8 U1 Cs1 45.3(3) . 3_545
O7 U1 Cs1 131.4(3) . 3_545
O14 U1 Cs1 121.58(19) . 3_545
O15 U1 Cs1 85.09(17) . 3_545
O6 U1 Cs1 69.63(18) . 3_545
O4 U1 Cs1 131.82(18) 3_445 3_545
O12 U1 Cs1 45.6(2) . 3_545
U3 U1 Cs1 131.826(15) . 3_545
U2 U1 Cs1 95.452(13) . 3_545
Cs1 U1 Cs1 143.33(2) . 3_545
O10 U2 O9 179.6(4) . .
O10 U2 O1 86.7(3) . 2
O9 U2 O1 93.6(3) . 2
O10 U2 O14 90.2(3) . .
O9 U2 O14 89.4(3) . .
O1 U2 O14 148.2(3) 2 .
O10 U2 O13 92.3(3) . .
O9 U2 O13 87.5(3) . .
O1 U2 O13 80.0(3) 2 .
O14 U2 O13 68.5(2) . .
O10 U2 O5 94.0(3) . .
O9 U2 O5 86.2(3) . .
O1 U2 O5 86.6(3) 2 .
O14 U2 O5 125.2(2) . .
O13 U2 O5 164.8(2) . .
O10 U2 O6 85.3(3) . .
O9 U2 O6 94.6(3) . .
O1 U2 O6 146.1(3) 2 .
O14 U2 O6 64.8(2) . .
O13 U2 O6 133.2(2) . .
O5 U2 O6 61.2(2) . .
O10 U2 I1 89.8(2) . .
O9 U2 I1 90.3(2) . .
O1 U2 I1 116.4(2) 2 .
O14 U2 I1 95.22(17) . .
O13 U2 I1 163.57(18) . .
O5 U2 I1 30.38(16) . .
O6 U2 I1 30.82(16) . .
O10 U2 U3 87.7(3) . .
O9 U2 U3 92.0(2) . .
O1 U2 U3 115.7(2) 2 .
O14 U2 U3 32.51(17) . .
O13 U2 U3 36.34(18) . .
O5 U2 U3 157.72(15) . .
O6 U2 U3 96.90(16) . .
I1 U2 U3 127.600(15) . .
O10 U2 U1 81.2(2) . .
O9 U2 U1 98.5(2) . .
O1 U2 U1 167.22(19) 2 .
O14 U2 U1 28.93(17) . .
O13 U2 U1 96.36(18) . .
O5 U2 U1 98.24(16) . .
O6 U2 U1 37.04(16) . .
I1 U2 U1 67.858(14) . .
U3 U2 U1 60.043(10) . .
O10 U2 Cs1 141.8(3) . .
O9 U2 Cs1 37.8(2) . .
O1 U2 Cs1 128.1(2) 2 .
O14 U2 Cs1 52.21(19) . .
O13 U2 Cs1 80.80(18) . .
O5 U2 Cs1 102.33(16) . .
O6 U2 Cs1 73.30(18) . .
I1 U2 Cs1 87.495(17) . .
U3 U2 Cs1 64.629(13) . .
U1 U2 Cs1 62.546(13) . .
O10 U2 Cs1 7.7(2) . 4_545
O9 U2 Cs1 172.6(2) . 4_545
O1 U2 Cs1 79.0(2) 2 4_545
O14 U2 Cs1 96.83(19) . 4_545
O13 U2 Cs1 91.06(19) . 4_545
O5 U2 Cs1 93.35(16) . 4_545
O6 U2 Cs1 91.67(18) . 4_545
I1 U2 Cs1 93.108(16) . 4_545
U3 U2 Cs1 91.222(14) . 4_545
U1 U2 Cs1 88.911(13) . 4_545
Cs1 U2 Cs1 148.876(14) . 4_545
O11 U3 O15 177.9(3) . 2_545
O11 U3 O14 88.2(3) . .
O15 U3 O14 93.3(3) 2_545 .
O11 U3 O3 84.6(3) . 4_445
O15 U3 O3 93.4(3) 2_545 4_445
O14 U3 O3 152.5(3) . 4_445
O11 U3 O13 94.1(3) . .
O15 U3 O13 85.1(3) 2_545 .
O14 U3 O13 71.6(3) . .
O3 U3 O13 82.4(3) 4_445 .
O11 U3 O5 94.2(3) . 3_445
O15 U3 O5 85.8(3) 2_545 3_445
O14 U3 O5 130.1(2) . 3_445
O3 U3 O5 77.1(2) 4_445 3_445
O13 U3 O5 157.0(2) . 3_445
O11 U3 O4 94.3(3) . 3_445
O15 U3 O4 87.6(3) 2_545 3_445
O14 U3 O4 67.7(3) . 3_445
O3 U3 O4 139.2(2) 4_445 3_445
O13 U3 O4 138.1(2) . 3_445
O5 U3 O4 62.3(2) 3_445 3_445
O11 U3 I1 91.9(3) . 3_445
O15 U3 I1 89.2(2) 2_545 3_445
O14 U3 I1 99.20(19) . 3_445
O3 U3 I1 107.57(18) 4_445 3_445
O13 U3 I1 168.79(18) . 3_445
O5 U3 I1 30.93(16) 3_445 3_445
O4 U3 I1 31.67(16) 3_445 3_445
O11 U3 U2 95.2(3) . .
O15 U3 U2 85.3(2) 2_545 .
O14 U3 U2 34.34(19) . .
O3 U3 U2 120.01(18) 4_445 .
O13 U3 U2 37.63(18) . .
O5 U3 U2 161.18(17) 3_445 .
O4 U3 U2 100.69(16) 3_445 .
I1 U3 U2 132.313(16) 3_445 .
O11 U3 U1 94.1(3) . .
O15 U3 U1 87.9(2) 2_545 .
O14 U3 U1 29.2(2) . .
O3 U3 U1 177.67(18) 4_445 .
O13 U3 U1 99.63(18) . .
O5 U3 U1 101.09(16) 3_445 .
O4 U3 U1 38.82(16) 3_445 .
I1 U3 U1 70.477(14) 3_445 .
U2 U3 U1 62.019(10) . .
O11 U3 Cs1 36.2(2) . .
O15 U3 Cs1 145.3(2) 2_545 .
O14 U3 Cs1 52.1(2) . .
O3 U3 Cs1 116.28(17) 4_445 .
O13 U3 Cs1 81.68(19) . .
O5 U3 Cs1 116.72(16) 3_445 .
O4 U3 Cs1 81.35(17) 3_445 .
I1 U3 Cs1 97.816(17) 3_445 .
U2 U3 Cs1 64.897(13) . .
U1 U3 Cs1 63.163(13) . .
O11 U3 Cs1 66.1(3) . 2
O15 U3 Cs1 112.2(2) 2_545 2
O14 U3 Cs1 100.3(2) . 2
O3 U3 Cs1 52.57(18) 4_445 2
O13 U3 Cs1 40.98(19) . 2
O5 U3 Cs1 126.08(17) 3_445 2
O4 U3 Cs1 158.01(18) 3_445 2
I1 U3 Cs1 149.893(17) 3_445 2
U2 U3 Cs1 72.711(14) . 2
U1 U3 Cs1 128.609(14) . 2
Cs1 U3 Cs1 76.862(8) . 2
O1 I1 O3 92.2(3) . .
O1 I1 O6 91.9(4) . .
O3 I1 O6 94.2(3) . .
O1 I1 O5 93.8(3) . .
O3 I1 O5 174.1(3) . .
O6 I1 O5 85.6(3) . .
O1 I1 O4 90.2(3) . .
O3 I1 O4 96.7(3) . .
O6 I1 O4 168.8(3) . .
O5 I1 O4 83.2(3) . .
O1 I1 O2 176.8(4) . .
O3 I1 O2 84.6(3) . .
O6 I1 O2 88.5(3) . .
O5 I1 O2 89.4(3) . .
O4 I1 O2 90.1(3) . .
O1 I1 U3 88.3(2) . 3
O3 I1 U3 140.2(2) . 3
O6 I1 U3 125.6(2) . 3
O5 I1 U3 40.2(2) . 3
O4 I1 U3 43.4(2) . 3
O2 I1 U3 94.1(2) . 3
O1 I1 U2 93.6(3) . .
O3 I1 U2 138.9(2) . .
O6 I1 U2 45.0(2) . .
O5 I1 U2 40.6(2) . .
O4 I1 U2 123.8(2) . .
O2 I1 U2 88.9(2) . .
U3 I1 U2 80.696(16) 3 .
O1 I1 Cs1 136.2(2) . 3_545
O3 I1 Cs1 51.9(2) . 3_545
O6 I1 Cs1 70.2(2) . 3_545
O5 I1 Cs1 122.8(2) . 3_545
O4 I1 Cs1 115.1(2) . 3_545
O2 I1 Cs1 41.1(2) . 3_545
U3 I1 Cs1 134.89(2) 3 3_545
U2 I1 Cs1 99.620(18) . 3_545
O7 Cs1 O11 82.3(2) . .
O7 Cs1 O10 61.80(19) . 4_444
O11 Cs1 O10 72.5(2) . 4_444
O7 Cs1 O13 93.5(2) . 2_554
O11 Cs1 O13 157.2(2) . 2_554
O10 Cs1 O13 125.04(19) 4_444 2_554
O7 Cs1 O9 89.9(2) . .
O11 Cs1 O9 78.2(2) . .
O10 Cs1 O9 141.2(2) 4_444 .
O13 Cs1 O9 79.44(19) 2_554 .
O7 Cs1 O12 124.3(2) . 3_455
O11 Cs1 O12 111.79(19) . 3_455
O10 Cs1 O12 71.6(2) 4_444 3_455
O13 Cs1 O12 89.10(19) 2_554 3_455
O9 Cs1 O12 144.8(2) . 3_455
O7 Cs1 O2 151.7(2) . 3_455
O11 Cs1 O2 106.5(2) . 3_455
O10 Cs1 O2 146.4(2) 4_444 3_455
O13 Cs1 O2 67.77(19) 2_554 3_455
O9 Cs1 O2 66.59(19) . 3_455
O12 Cs1 O2 78.2(2) 3_455 3_455
O7 Cs1 O8 130.2(2) . 3_455
O11 Cs1 O8 60.9(2) . 3_455
O10 Cs1 O8 75.04(19) 4_444 3_455
O13 Cs1 O8 133.18(19) 2_554 3_455
O9 Cs1 O8 111.84(19) . 3_455
O12 Cs1 O8 54.80(19) 3_455 3_455
O2 Cs1 O8 75.61(19) 3_455 3_455
O7 Cs1 O14 50.51(18) . .
O11 Cs1 O14 49.48(19) . .
O10 Cs1 O14 90.19(19) 4_444 .
O13 Cs1 O14 111.46(18) 2_554 .
O9 Cs1 O14 51.11(18) . .
O12 Cs1 O14 158.31(18) 3_455 .
O2 Cs1 O14 115.18(17) 3_455 .
O8 Cs1 O14 109.98(18) 3_455 .
O7 Cs1 O3 138.87(18) . 3_455
O11 Cs1 O3 138.26(19) . 3_455
O10 Cs1 O3 115.92(18) 4_444 3_455
O13 Cs1 O3 52.22(17) 2_554 3_455
O9 Cs1 O3 102.90(18) . 3_455
O12 Cs1 O3 46.56(17) 3_455 3_455
O2 Cs1 O3 42.82(17) 3_455 3_455
O8 Cs1 O3 81.11(18) 3_455 3_455
O14 Cs1 O3 153.76(17) . 3_455
O7 Cs1 U1 20.43(14) . .
O11 Cs1 U1 69.21(15) . .
O10 Cs1 U1 73.87(15) 4_444 .
O13 Cs1 U1 99.87(13) 2_554 .
O9 Cs1 U1 72.26(14) . .
O12 Cs1 U1 142.92(14) 3_455 .
O2 Cs1 U1 138.47(14) 3_455 .
O8 Cs1 U1 126.95(14) 3_455 .
O14 Cs1 U1 30.25(12) . .
O3 Cs1 U1 151.69(11) 3_455 .
O7 Cs1 U3 68.51(14) . .
O11 Cs1 U3 19.90(14) . .
O10 Cs1 U3 79.19(14) 4_444 .
O13 Cs1 U3 139.54(13) 2_554 .
O9 Cs1 U3 65.22(14) . .
O12 Cs1 U3 131.19(13) 3_455 .
O2 Cs1 U3 111.64(13) 3_455 .
O8 Cs1 U3 80.58(14) 3_455 .
O14 Cs1 U3 29.58(11) . .
O3 Cs1 U3 152.05(11) 3_455 .
U1 Cs1 U3 52.110(12) . .
I1 O1 U2 146.4(4) . 2_554
I1 O2 Cs1 116.0(3) . 3_545
I1 O3 U3 142.1(4) . 4_544
I1 O3 Cs1 104.6(3) . 3_545
U3 O3 Cs1 97.5(2) 4_544 3_545
I1 O4 U1 153.4(4) . 3
I1 O4 U3 104.9(3) . 3
U1 O4 U3 101.7(3) 3 3
I1 O5 U3 108.8(3) . 3
I1 O5 U2 109.0(3) . .
U3 O5 U2 141.7(3) 3 .
I1 O6 U1 153.2(3) . .
I1 O6 U2 104.2(3) . .
U1 O6 U2 102.6(2) . .
U1 O7 Cs1 122.3(4) . .
U1 O8 Cs1 112.9(4) . 3_545
U2 O9 Cs1 122.0(3) . .
U2 O10 Cs1 168.0(4) . 4_545
U3 O11 Cs1 123.9(3) . .
U1 O12 Cs1 100.8(3) . 3_545
U3 O13 U2 106.0(3) . .
U3 O13 Cs1 110.6(3) . 2
U2 O13 Cs1 125.4(3) . 2
U3 O14 U1 121.7(3) . .
U3 O14 U2 113.2(3) . .
U1 O14 U2 120.6(3) . .
U3 O14 Cs1 98.4(2) . .
U1 O14 Cs1 96.3(2) . .
U2 O14 Cs1 96.5(2) . .
U3 O15 U1 155.8(4) 2_544 .

loop_
_geom_bond_atom_site_label_1
_geom_bond_atom_site_label_2
_geom_bond_distance
_geom_bond_site_symmetry_2
U1 O8 1.769(8) .
U1 O7 1.781(7) .
U1 O14 2.186(7) .
U1 O15 2.379(7) .
U1 O6 2.400(7) .
U1 O4 2.442(7) 3_445
U1 O12 2.476(7) .
U1 U3 3.8148(6) .
U1 U2 3.8883(5) .
U1 Cs1 4.3132(9) .
U1 Cs1 4.3891(9) 3_545
U2 O10 1.774(8) .
U2 O9 1.779(7) .
U2 O1 2.268(7) 2
U2 O14 2.289(7) .
U2 O13 2.370(7) .
U2 O5 2.436(7) .
U2 O6 2.581(6) .
U2 I1 3.5390(7) .
U2 U3 3.7315(6) .
U2 Cs1 4.3808(9) .
U2 Cs1 4.9111(9) 4_545
U3 O11 1.793(8) .
U3 O15 1.829(7) 2_545
U3 O14 2.181(7) .
U3 O3 2.273(7) 4_445
U3 O13 2.301(7) .
U3 O5 2.378(7) 3_445
U3 O4 2.479(7) 3_445
U3 I1 3.4854(8) 3_445
U3 Cs1 4.3711(9) .
U3 Cs1 4.5192(8) 2
I1 O1 1.830(7) .
I1 O3 1.836(7) .
I1 O6 1.870(7) .
I1 O5 1.893(7) .
I1 O4 1.894(7) .
I1 O2 1.926(8) .
I1 U3 3.4854(8) 3
I1 Cs1 4.4535(10) 3_545
Cs1 O7 3.089(8) .
Cs1 O11 3.110(8) .
Cs1 O10 3.162(8) 4_444
Cs1 O13 3.165(8) 2_554
Cs1 O9 3.170(7) .
Cs1 O12 3.191(8) 3_455
Cs1 O2 3.259(7) 3_455
Cs1 O8 3.386(8) 3_455
Cs1 O14 3.484(7) .
Cs1 O3 3.620(7) 3_455
O1 U2 2.268(7) 2_554
O2 Cs1 3.259(7) 3_545
O3 U3 2.273(7) 4_544
O3 Cs1 3.620(7) 3_545
O4 U1 2.442(7) 3
O4 U3 2.479(7) 3
O5 U3 2.378(7) 3
O8 Cs1 3.386(8) 3_545
O10 Cs1 3.162(8) 4_545
O12 Cs1 3.191(8) 3_545
O13 Cs1 3.165(8) 2
O15 U3 1.829(7) 2_544
